data_7156668
loop_
_publ_author_name
'Lewis, James E. M.'

_publ_section_title
;
 Self-templated synthesis of amide catenanes and formation of a catenane
 coordination polymer.
;
_journal_issue 9
_journal_name_full 'Organic &amp; biomolecular chemistry'
_journal_page_first 2442
_journal_page_last 2447
_journal_paper_doi 10.1039/c9ob00107g
_journal_volume 17
_journal_year 2019
_chemical_formula_moiety '2(C28 H30 N2 O6), C2 H4 Cl2'
_chemical_formula_sum 'C58 H64 Cl2 N4 O12'
_chemical_formula_weight 1080.03
_space_group_crystal_system triclinic
_space_group_IT_number 2
_space_group_name_Hall '-P 1'
_space_group_name_H-M_alt 'P -1'
_symmetry_space_group_name_Hall '-P 1'
_symmetry_space_group_name_H-M 'P -1'
_atom_sites_solution_hydrogens mixed
_audit_creation_method SHELXL-2017/1
_audit_update_record
;
2019-02-01 deposited with the CCDC.
2019-02-05 downloaded from the CCDC.
;
_cell_angle_alpha 71.649(4)
_cell_angle_beta 78.938(3)
_cell_angle_gamma 75.953(3)
_cell_formula_units_Z 2
_cell_length_a 8.9724(3)
_cell_length_b 17.8840(7)
_cell_length_c 18.7581(7)
_cell_measurement_reflns_used 4405
_cell_measurement_temperature 173(2)
_cell_measurement_theta_max 72.2570
_cell_measurement_theta_min 4.1100
_cell_volume 2749.60(19)
_computing_cell_refinement 'CrysAlisPro, Rigaku OD'
_computing_data_collection 'CrysAlisPro, Rigaku OD'
_computing_data_reduction 'CrysAlisPro, Rigaku OD'
_computing_molecular_graphics 'Bruker SHELXTL'
_computing_publication_material 'CIFTAB-2014 (Sheldrick, 2017)'
_computing_structure_refinement 'SHELXL-2017/1 (Sheldrick, 2017)'
_computing_structure_solution 'SHELXS-2014 (Sheldrick, 2017)'
_diffrn_ambient_temperature 173(2)
_diffrn_detector_area_resol_mean 10.4115
_diffrn_measured_fraction_theta_full 0.984
_diffrn_measured_fraction_theta_max 0.946
_diffrn_measurement_device_type 'Agilent Xcalibur PX Ultra A'
_diffrn_measurement_method 'omega scans'
_diffrn_radiation_type CuK\a
_diffrn_radiation_wavelength 1.54184
_diffrn_reflns_av_R_equivalents 0.0276
_diffrn_reflns_av_unetI/netI 0.0408
_diffrn_reflns_Laue_measured_fraction_full 0.984
_diffrn_reflns_Laue_measured_fraction_max 0.946
_diffrn_reflns_limit_h_max 11
_diffrn_reflns_limit_h_min -7
_diffrn_reflns_limit_k_max 22
_diffrn_reflns_limit_k_min -19
_diffrn_reflns_limit_l_max 23
_diffrn_reflns_limit_l_min -17
_diffrn_reflns_number 15976
_diffrn_reflns_point_group_measured_fraction_full 0.984
_diffrn_reflns_point_group_measured_fraction_max 0.946
_diffrn_reflns_theta_full 67.684
_diffrn_reflns_theta_max 73.694
_diffrn_reflns_theta_min 4.131
_diffrn_source 'Enhance Ultra (Cu) X-ray Source'
_exptl_absorpt_coefficient_mu 1.606
_exptl_absorpt_correction_T_max 0.900
_exptl_absorpt_correction_T_min 0.700
_exptl_absorpt_correction_type analytical
_exptl_absorpt_process_details
; 
CrysAlisPro 1.171.38.46 (Rigaku Oxford Diffraction, 2015) 
Analytical numeric absorption correction using a multifaceted crystal 
model based on expressions derived by R.C. Clark & J.S. Reid. 
(Clark, R. C. & Reid, J. S. (1995). Acta Cryst. A51, 887-897) 
Empirical absorption correction using spherical harmonics, 
implemented in SCALE3 ABSPACK scaling algorithm. 
;
_exptl_crystal_colour Colourless
_exptl_crystal_density_diffrn 1.304
_exptl_crystal_description 'blocky needles'
_exptl_crystal_F_000 1140
_exptl_crystal_size_max 0.317
_exptl_crystal_size_mid 0.184
_exptl_crystal_size_min 0.069
_refine_diff_density_max 0.367
_refine_diff_density_min -0.490
_refine_diff_density_rms 0.046
_refine_ls_extinction_method none
_refine_ls_goodness_of_fit_ref 1.018
_refine_ls_hydrogen_treatment mixed
_refine_ls_matrix_type full
_refine_ls_number_parameters 714
_refine_ls_number_reflns 10510
_refine_ls_number_restraints 91
_refine_ls_restrained_S_all 1.015
_refine_ls_R_factor_all 0.0751
_refine_ls_R_factor_gt 0.0543
_refine_ls_shift/su_max 0.004
_refine_ls_shift/su_mean 0.000
_refine_ls_structure_factor_coef Fsqd
_refine_ls_weighting_details 'w=1/[\s^2^(Fo^2^)+(0.0801P)^2^+0.7190P] where P=(Fo^2^+2Fc^2^)/3'
_refine_ls_weighting_scheme calc
_refine_ls_wR_factor_gt 0.1458
_refine_ls_wR_factor_ref 0.1644
_reflns_Friedel_coverage 0.000
_reflns_number_gt 7638
_reflns_number_total 10510
_reflns_threshold_expression 'I > 2\s(I)'
_cod_data_source_file c9ob00107g2.cif
_cod_data_source_block 4a
_cod_depositor_comments 'Adding full bibliography for 7156668--7156670.cif.'
_cod_original_cell_volume 2749.61(19)
_cod_database_code 7156668
_shelx_shelxl_version_number 2017/1
_shelx_space_group_comment
; 
The symmetry employed for this shelxl refinement is uniquely defined 
by the following loop, which should always be used as a source of 
symmetry information in preference to the above space-group names. 
They are only intended as comments. 
;

loop_
_space_group_symop_operation_xyz
'x, y, z'
'-x, -y, -z'

loop_
_atom_site_label
_atom_site_type_symbol
_atom_site_fract_x
_atom_site_fract_y
_atom_site_fract_z
_atom_site_U_iso_or_equiv
_atom_site_adp_type
_atom_site_occupancy
_atom_site_site_symmetry_order
_atom_site_calc_flag
_atom_site_refinement_flags_posn
_atom_site_refinement_flags_adp
_atom_site_refinement_flags_occupancy
_atom_site_disorder_assembly
_atom_site_disorder_group
C1 C 0.7641(3) 0.00192(13) 0.46140(14) 0.0414(5) Uani 1 1 d . . . . .
H1A H 0.811399 0.044579 0.428574 0.050 Uiso 1 1 calc R U . . .
C2 C 0.6974(3) -0.04272(14) 0.43103(16) 0.0466(6) Uani 1 1 d . . . . .
C3 C 0.6220(3) -0.10246(15) 0.48064(19) 0.0566(7) Uani 1 1 d . . . . .
H3A H 0.572566 -0.131659 0.460971 0.068 Uiso 1 1 calc R U . . .
C4 C 0.6185(3) -0.11962(16) 0.55791(19) 0.0603(7) Uani 1 1 d . . . . .
H4A H 0.566559 -0.160311 0.591065 0.072 Uiso 1 1 calc R U . . .
C5 C 0.6909(3) -0.07754(16) 0.58729(16) 0.0516(6) Uani 1 1 d . . . . .
H5A H 0.692090 -0.090949 0.640402 0.062 Uiso 1 1 calc R U . . .
C6 C 0.7613(3) -0.01593(14) 0.53913(14) 0.0420(5) Uani 1 1 d . . . . .
C7 C 0.7027(3) -0.02724(15) 0.34775(17) 0.0522(6) Uani 1 1 d . . . . .
O7 O 0.5992(2) -0.04038(14) 0.32137(14) 0.0705(6) Uani 1 1 d . . . . .
N8 N 0.8270(2) 0.00002(12) 0.30434(12) 0.0516(5) Uani 1 1 d D . . . .
H8 H 0.9033(4) 0.0052(4) 0.3263(3) 0.052(8) Uiso 1 1 d D . . . .
C9 C 0.8402(4) 0.02515(17) 0.22224(16) 0.0570(7) Uani 1 1 d D . . . .
H9A H 0.771731 -0.000691 0.206097 0.068 Uiso 0.847(5) 1 calc R U P A 1
H9B H 0.947960 0.005742 0.201881 0.068 Uiso 0.847(5) 1 calc R U P A 1
H9C H 0.780690 -0.004136 0.204671 0.068 Uiso 0.153(5) 1 calc R U P A 2
H9D H 0.949993 0.013250 0.200568 0.068 Uiso 0.153(5) 1 calc R U P A 2
C10 C 0.7982(3) 0.11589(9) 0.18783(18) 0.0489(10) Uani 0.847(5) 1 d DG U P A 1
C11 C 0.9071(3) 0.15686(13) 0.13797(16) 0.0576(9) Uani 0.847(5) 1 d DG U P A 1
H11A H 1.006265 0.128088 0.123562 0.069 Uiso 0.847(5) 1 calc R U P A 1
C12 C 0.8709(3) 0.23993(13) 0.10918(13) 0.0570(8) Uani 0.847(5) 1 d DG U P A 1
H12A H 0.945368 0.267934 0.075106 0.068 Uiso 0.847(5) 1 calc R U P A 1
C13 C 0.7258(3) 0.28203(9) 0.13026(14) 0.0437(7) Uani 0.847(5) 1 d DG U P A 1
C14 C 0.6169(2) 0.24106(12) 0.18012(16) 0.0459(7) Uani 0.847(5) 1 d DG U P A 1
H14A H 0.517747 0.269834 0.194526 0.055 Uiso 0.847(5) 1 calc R U P A 1
C15 C 0.6531(3) 0.15799(12) 0.20891(15) 0.0496(7) Uani 0.847(5) 1 d DG U P A 1
H15A H 0.578640 0.129988 0.242983 0.059 Uiso 0.847(5) 1 calc R U P A 1
O16 O 0.7045(2) 0.36422(14) 0.10125(13) 0.0523(7) Uani 0.847(5) 1 d D U P A 1
C17 C 0.5522(3) 0.40905(18) 0.11169(18) 0.0463(7) Uani 0.847(5) 1 d D U P A 1
H17A H 0.513259 0.398617 0.166301 0.056 Uiso 0.847(5) 1 calc R U P A 1
H17B H 0.481392 0.393759 0.086574 0.056 Uiso 0.847(5) 1 calc R U P A 1
C18 C 0.5602(14) 0.4961(3) 0.0773(5) 0.0511(18) Uani 0.847(5) 1 d D U P A 1
H18A H 0.636861 0.501880 0.031217 0.061 Uiso 0.847(5) 1 calc R U P A 1
H18B H 0.458027 0.526568 0.061966 0.061 Uiso 0.847(5) 1 calc R U P A 1
C10' C 0.778(2) 0.1127(5) 0.1974(13) 0.057(6) Uiso 0.153(5) 1 d DG U P A 2
C11' C 0.8584(16) 0.1648(8) 0.1406(10) 0.043(4) Uiso 0.153(5) 1 d DG U P A 2
H11B H 0.956630 0.144668 0.116704 0.051 Uiso 0.153(5) 1 calc R U P A 2
C12' C 0.7951(19) 0.2464(7) 0.1186(7) 0.050(4) Uiso 0.153(5) 1 d DG U P A 2
H12B H 0.850021 0.282083 0.079737 0.060 Uiso 0.153(5) 1 calc R U P A 2
C13' C 0.6514(19) 0.2759(5) 0.1535(8) 0.042(4) Uiso 0.153(5) 1 d DG U P A 2
C14' C 0.5711(15) 0.2238(8) 0.2104(9) 0.053(5) Uiso 0.153(5) 1 d DG U P A 2
H14B H 0.472882 0.243933 0.234227 0.064 Uiso 0.153(5) 1 calc R U P A 2
C15' C 0.634(2) 0.1422(8) 0.2323(11) 0.076(7) Uiso 0.153(5) 1 d DG U P A 2
H15B H 0.579488 0.106518 0.271195 0.091 Uiso 0.153(5) 1 calc R U P A 2
O16' O 0.5850(14) 0.3568(7) 0.1376(7) 0.055(4) Uiso 0.153(5) 1 d D U P A 2
C17' C 0.662(2) 0.4112(10) 0.0799(10) 0.051(4) Uiso 0.153(5) 1 d D U P A 2
H17C H 0.670324 0.399911 0.030772 0.062 Uiso 0.153(5) 1 calc R U P A 2
H17D H 0.768340 0.406372 0.091131 0.062 Uiso 0.153(5) 1 calc R U P A 2
C18' C 0.570(7) 0.4942(15) 0.076(3) 0.050(9) Uiso 0.153(5) 1 d D U P A 2
H18C H 0.590417 0.529609 0.024598 0.060 Uiso 0.153(5) 1 calc R U P A 2
H18D H 0.458687 0.492033 0.086055 0.060 Uiso 0.153(5) 1 calc R U P A 2
O19 O 0.60273(19) 0.52886(11) 0.12849(11) 0.0514(4) Uani 1 1 d D . . . .
C20 C 0.4728(3) 0.57031(18) 0.16631(16) 0.0556(6) Uani 1 1 d . . . . .
H20A H 0.408312 0.531826 0.199337 0.067 Uiso 1 1 calc R U . . .
H20B H 0.409119 0.610577 0.128615 0.067 Uiso 1 1 calc R U . . .
C21 C 0.5224(3) 0.61082(16) 0.21231(16) 0.0546(6) Uani 1 1 d . . . . .
H21A H 0.588072 0.648801 0.179460 0.066 Uiso 1 1 calc R U . . .
H21B H 0.430390 0.641864 0.236056 0.066 Uiso 1 1 calc R U . . .
O22 O 0.6066(2) 0.55375(10) 0.26920(10) 0.0506(4) Uani 1 1 d . . . . .
C23 C 0.6538(4) 0.59248(16) 0.31415(16) 0.0556(6) Uani 1 1 d . . . . .
H23A H 0.562131 0.617976 0.343013 0.067 Uiso 1 1 calc R U . . .
H23B H 0.710294 0.634762 0.281393 0.067 Uiso 1 1 calc R U . . .
C24 C 0.7572(4) 0.53041(17) 0.36756(16) 0.0567(6) Uani 1 1 d . . . . .
H24A H 0.835248 0.496594 0.339791 0.068 Uiso 1 1 calc R U . . .
H24B H 0.812376 0.556989 0.390480 0.068 Uiso 1 1 calc R U . . .
O25 O 0.6643(2) 0.48175(10) 0.42536(10) 0.0491(4) Uani 1 1 d . . . . .
C26 C 0.7333(3) 0.40495(15) 0.46001(13) 0.0434(5) Uani 1 1 d . . . . .
C27 C 0.8886(3) 0.37135(16) 0.44589(15) 0.0497(6) Uani 1 1 d . . . . .
H27A H 0.957895 0.403236 0.412420 0.060 Uiso 1 1 calc R U . . .
C28 C 0.9422(3) 0.29064(16) 0.48109(15) 0.0506(6) Uani 1 1 d . . . . .
H28A H 1.047855 0.267313 0.470164 0.061 Uiso 1 1 calc R U . . .
C29 C 0.8441(3) 0.24370(15) 0.53176(14) 0.0458(5) Uani 1 1 d . . . . .
C30 C 0.6898(3) 0.27987(15) 0.54777(14) 0.0458(5) Uani 1 1 d . . . . .
H30A H 0.621371 0.249080 0.583427 0.055 Uiso 1 1 calc R U . . .
C31 C 0.6358(3) 0.35944(15) 0.51260(13) 0.0435(5) Uani 1 1 d . . . . .
H31A H 0.530822 0.383249 0.524528 0.052 Uiso 1 1 calc R U . . .
C32 C 0.9000(3) 0.15596(15) 0.56733(17) 0.0559(7) Uani 1 1 d . . . . .
H32A H 1.014182 0.142609 0.556455 0.067 Uiso 1 1 calc R U . . .
H32B H 0.872358 0.143503 0.622929 0.067 Uiso 1 1 calc R U . . .
N33 N 0.8305(2) 0.10699(12) 0.53798(11) 0.0453(5) Uani 1 1 d D . . . .
H33 H 0.7831(7) 0.1326(11) 0.4963(2) 0.056(8) Uiso 1 1 d D . . . .
C34 C 0.8351(3) 0.02896(15) 0.57351(14) 0.0430(5) Uani 1 1 d . . . . .
O34 O 0.8968(2) -0.00538(11) 0.63179(10) 0.0496(4) Uani 1 1 d . . . . .
C41 C 0.8649(2) 0.37255(13) 0.24093(12) 0.0364(4) Uani 1 1 d . . . . .
H41A H 0.787685 0.420162 0.235879 0.044 Uiso 1 1 calc R U . . .
C42 C 1.0080(3) 0.37457(14) 0.19583(13) 0.0395(5) Uani 1 1 d . . . . .
C43 C 1.1190(3) 0.30357(16) 0.20333(15) 0.0506(6) Uani 1 1 d . . . . .
H43A H 1.216325 0.304114 0.172616 0.061 Uiso 1 1 calc R U . . .
C44 C 1.0894(3) 0.23306(17) 0.25436(16) 0.0599(7) Uani 1 1 d . . . . .
H44A H 1.166187 0.185309 0.258660 0.072 Uiso 1 1 calc R U . . .
C45 C 0.9476(3) 0.23119(16) 0.29986(15) 0.0520(6) Uani 1 1 d . . . . .
H45A H 0.927803 0.182286 0.335308 0.062 Uiso 1 1 calc R U . . .
C46 C 0.8346(3) 0.30102(13) 0.29342(13) 0.0398(5) Uani 1 1 d . . . . .
C47 C 1.0529(3) 0.44832(14) 0.13896(13) 0.0402(5) Uani 1 1 d . . . . .
O47 O 1.19066(19) 0.44884(11) 0.11387(11) 0.0522(4) Uani 1 1 d . . . . .
N48 N 0.94292(19) 0.51383(12) 0.11715(11) 0.0414(4) Uani 1 1 d D . . . .
H48 H 0.8405(3) 0.5150(9) 0.1296(12) 0.053(8) Uiso 1 1 d D . . . .
C49 C 0.9883(3) 0.58490(16) 0.05999(15) 0.0504(6) Uani 1 1 d . . . . .
H49A H 1.022223 0.572638 0.010778 0.061 Uiso 1 1 calc R U . . .
H49B H 1.077292 0.597636 0.074846 0.061 Uiso 1 1 calc R U . . .
C50 C 0.8586(3) 0.65679(14) 0.05089(14) 0.0443(5) Uani 1 1 d . . . . .
C51 C 0.8462(3) 0.71370(15) 0.08950(15) 0.0482(6) Uani 1 1 d . . . . .
H51A H 0.920589 0.706652 0.122079 0.058 Uiso 1 1 calc R U . . .
C52 C 0.7273(3) 0.77995(16) 0.08093(15) 0.0511(6) Uani 1 1 d . . . . .
H52A H 0.721808 0.818606 0.106853 0.061 Uiso 1 1 calc R U . . .
C53 C 0.6148(3) 0.79076(15) 0.03442(14) 0.0509(6) Uani 1 1 d . . . . .
C54 C 0.6273(4) 0.73489(17) -0.00513(15) 0.0547(6) Uani 1 1 d . . . . .
H54A H 0.553292 0.741891 -0.037899 0.066 Uiso 1 1 calc R U . . .
C55 C 0.7483(3) 0.66916(16) 0.00364(14) 0.0500(6) Uani 1 1 d . . . . .
H55A H 0.755955 0.631360 -0.023536 0.060 Uiso 1 1 calc R U . . .
O56 O 0.4997(3) 0.85683(12) 0.03136(11) 0.0632(5) Uani 1 1 d . . . . .
C57 C 0.3717(4) 0.8640(2) -0.00849(19) 0.0728(9) Uani 1 1 d . . . . .
H57A H 0.326590 0.814981 0.011388 0.087 Uiso 1 1 calc R U . . .
H57B H 0.406608 0.872060 -0.063276 0.087 Uiso 1 1 calc R U . . .
C58 C 0.2535(5) 0.9364(2) 0.0050(2) 0.0819(10) Uani 1 1 d . . . . .
H58A H 0.305027 0.983049 -0.009266 0.098 Uiso 1 1 calc R U . . .
H58B H 0.171994 0.949547 -0.028347 0.098 Uiso 1 1 calc R U . . .
O59 O 0.1841(3) 0.92424(14) 0.08019(16) 0.0808(7) Uani 1 1 d . . . . .
C60 C 0.0589(4) 0.8824(2) 0.0997(2) 0.0769(9) Uani 1 1 d . . . . .
H60A H 0.074772 0.844448 0.069035 0.092 Uiso 1 1 calc R U . . .
H60B H -0.039950 0.920915 0.089895 0.092 Uiso 1 1 calc R U . . .
C61 C 0.0542(3) 0.83812(18) 0.1814(2) 0.0665(8) Uani 1 1 d . . . . .
H61A H 0.140703 0.791142 0.189430 0.080 Uiso 1 1 calc R U . . .
H61B H 0.063989 0.873539 0.210859 0.080 Uiso 1 1 calc R U . . .
O62 O -0.0898(2) 0.81251(13) 0.20530(14) 0.0680(6) Uani 1 1 d . . . . .
C63 C -0.1255(4) 0.78358(19) 0.2843(2) 0.0698(8) Uani 1 1 d . . . . .
H63A H -0.227728 0.767749 0.295392 0.084 Uiso 1 1 calc R U . . .
H63B H -0.134407 0.827761 0.306984 0.084 Uiso 1 1 calc R U . . .
C64 C -0.0090(4) 0.71335(18) 0.3214(2) 0.0645(8) Uani 1 1 d . . . . .
H64A H 0.091865 0.729350 0.315414 0.077 Uiso 1 1 calc R U . . .
H64B H -0.044305 0.693793 0.376105 0.077 Uiso 1 1 calc R U . . .
O65 O 0.0068(2) 0.65159(11) 0.28575(11) 0.0554(5) Uani 1 1 d . . . . .
C66 C 0.1072(3) 0.58076(15) 0.31174(15) 0.0451(5) Uani 1 1 d . . . . .
C67 C 0.1914(3) 0.56484(17) 0.37103(16) 0.0534(6) Uani 1 1 d . . . . .
H67A H 0.182609 0.604116 0.396694 0.064 Uiso 1 1 calc R U . . .
C68 C 0.2890(3) 0.49077(17) 0.39255(15) 0.0525(6) Uani 1 1 d . . . . .
H68A H 0.347656 0.479950 0.433032 0.063 Uiso 1 1 calc R U . . .
C69 C 0.3034(3) 0.43198(15) 0.35658(14) 0.0442(5) Uani 1 1 d . . . . .
C70 C 0.2164(3) 0.44962(15) 0.29710(15) 0.0461(5) Uani 1 1 d . . . . .
H70A H 0.223989 0.410348 0.271607 0.055 Uiso 1 1 calc R U . . .
C71 C 0.1200(3) 0.52295(16) 0.27489(15) 0.0469(6) Uani 1 1 d . . . . .
H71A H 0.061836 0.534108 0.234141 0.056 Uiso 1 1 calc R U . . .
C72 C 0.4147(3) 0.35308(15) 0.37789(15) 0.0488(6) Uani 1 1 d . . . . .
H72A H 0.424990 0.338168 0.432471 0.059 Uiso 1 1 calc R U . . .
H72B H 0.373739 0.310656 0.368854 0.059 Uiso 1 1 calc R U . . .
N73 N 0.5664(2) 0.35822(11) 0.33372(11) 0.0445(4) Uani 1 1 d D . . . .
H73 H 0.5805(13) 0.4072(2) 0.3045(6) 0.065(9) Uiso 1 1 d D . . . .
C74 C 0.6830(3) 0.29302(13) 0.34288(13) 0.0402(5) Uani 1 1 d . . . . .
O74 O 0.6639(2) 0.22863(10) 0.38910(11) 0.0515(4) Uani 1 1 d . . . . .
C81 C 0.3344(4) 0.9702(2) 0.2231(2) 0.0748(9) Uani 1 1 d . . . . .
H81A H 0.349414 0.967088 0.274937 0.090 Uiso 1 1 calc R U . . .
H81B H 0.232355 0.956910 0.225429 0.090 Uiso 1 1 calc R U . . .
Cl81 Cl 0.33870(13) 1.06911(6) 0.16295(7) 0.0960(3) Uani 1 1 d . . . . .
C82 C 0.4573(4) 0.9125(2) 0.19388(19) 0.0668(8) Uani 1 1 d . . . . .
H82A H 0.559927 0.923094 0.195064 0.080 Uiso 1 1 calc R U . . .
H82B H 0.446739 0.917983 0.140797 0.080 Uiso 1 1 calc R U . . .
Cl82 Cl 0.44170(10) 0.81244(5) 0.25186(5) 0.0745(2) Uani 1 1 d . . . . .

loop_
_atom_site_aniso_label
_atom_site_aniso_U_11
_atom_site_aniso_U_22
_atom_site_aniso_U_33
_atom_site_aniso_U_23
_atom_site_aniso_U_13
_atom_site_aniso_U_12
C1 0.0373(11) 0.0335(11) 0.0544(13) -0.0120(10) -0.0115(10) -0.0050(9)
C2 0.0392(12) 0.0359(11) 0.0681(16) -0.0170(11) -0.0181(11) -0.0017(9)
C3 0.0418(13) 0.0390(13) 0.094(2) -0.0198(13) -0.0210(13) -0.0065(10)
C4 0.0449(14) 0.0414(14) 0.086(2) -0.0023(13) -0.0104(13) -0.0121(11)
C5 0.0397(12) 0.0456(13) 0.0607(15) -0.0026(12) -0.0098(11) -0.0059(10)
C6 0.0333(11) 0.0367(11) 0.0528(13) -0.0079(10) -0.0108(9) -0.0031(9)
C7 0.0510(14) 0.0395(12) 0.0766(18) -0.0280(12) -0.0249(13) 0.0005(10)
O7 0.0598(12) 0.0812(14) 0.0936(16) -0.0461(13) -0.0309(11) -0.0112(10)
N8 0.0550(13) 0.0471(12) 0.0608(13) -0.0214(10) -0.0242(11) -0.0033(10)
C9 0.0647(17) 0.0518(15) 0.0614(16) -0.0264(13) -0.0232(13) 0.0018(12)
C10 0.0515(19) 0.0531(19) 0.051(2) -0.0240(14) -0.0240(15) 0.0001(14)
C11 0.046(2) 0.067(2) 0.058(2) -0.0225(16) -0.0128(17) 0.0036(16)
C12 0.0403(18) 0.067(2) 0.0549(18) -0.0100(16) -0.0033(14) -0.0054(14)
C13 0.0395(17) 0.0483(16) 0.0441(15) -0.0096(12) -0.0132(13) -0.0085(13)
C14 0.0396(15) 0.0462(17) 0.0505(18) -0.0108(15) -0.0090(14) -0.0069(13)
C15 0.0469(17) 0.0485(17) 0.057(2) -0.0151(15) -0.0145(14) -0.0095(13)
O16 0.0397(11) 0.0503(14) 0.0620(14) -0.0054(10) -0.0100(9) -0.0107(9)
C17 0.0431(15) 0.0458(17) 0.0493(16) -0.0069(13) -0.0143(13) -0.0095(12)
C18 0.053(3) 0.051(2) 0.054(2) -0.0105(14) -0.0233(19) -0.0108(14)
O19 0.0406(9) 0.0576(11) 0.0617(11) -0.0232(9) -0.0121(8) -0.0073(8)
C20 0.0412(13) 0.0601(16) 0.0574(15) -0.0122(13) -0.0082(11) 0.0011(11)
C21 0.0530(15) 0.0431(13) 0.0601(16) -0.0130(12) -0.0066(12) 0.0024(11)
O22 0.0580(10) 0.0429(9) 0.0490(9) -0.0131(7) -0.0077(8) -0.0055(8)
C23 0.0718(18) 0.0449(14) 0.0514(14) -0.0145(11) -0.0066(13) -0.0139(12)
C24 0.0644(17) 0.0556(16) 0.0512(14) -0.0091(12) -0.0071(12) -0.0216(13)
O25 0.0477(9) 0.0449(9) 0.0513(10) -0.0113(8) -0.0059(7) -0.0060(7)
C26 0.0463(12) 0.0462(13) 0.0425(12) -0.0181(10) -0.0135(10) -0.0040(10)
C27 0.0448(13) 0.0562(15) 0.0498(14) -0.0167(12) -0.0077(11) -0.0094(11)
C28 0.0415(12) 0.0588(15) 0.0568(15) -0.0267(12) -0.0130(11) -0.0005(11)
C29 0.0494(13) 0.0446(13) 0.0502(13) -0.0187(11) -0.0222(11) -0.0027(10)
C30 0.0455(13) 0.0482(13) 0.0485(13) -0.0165(11) -0.0131(10) -0.0087(10)
C31 0.0395(12) 0.0488(13) 0.0451(12) -0.0174(10) -0.0085(10) -0.0063(10)
C32 0.0641(16) 0.0450(14) 0.0696(17) -0.0242(13) -0.0341(14) -0.0005(12)
N33 0.0482(11) 0.0403(11) 0.0512(11) -0.0141(9) -0.0198(9) -0.0033(8)
C34 0.0343(11) 0.0455(13) 0.0465(12) -0.0129(10) -0.0072(9) -0.0015(9)
O34 0.0472(9) 0.0544(10) 0.0452(9) -0.0096(8) -0.0150(7) -0.0046(8)
C41 0.0354(10) 0.0347(10) 0.0429(11) -0.0173(9) -0.0129(9) 0.0008(8)
C42 0.0384(11) 0.0451(12) 0.0415(11) -0.0214(10) -0.0139(9) -0.0011(9)
C43 0.0413(12) 0.0573(15) 0.0504(14) -0.0211(12) -0.0112(10) 0.0079(11)
C44 0.0580(16) 0.0530(15) 0.0564(15) -0.0157(13) -0.0159(13) 0.0189(12)
C45 0.0602(15) 0.0406(13) 0.0494(14) -0.0118(11) -0.0147(12) 0.0059(11)
C46 0.0446(12) 0.0371(11) 0.0409(11) -0.0142(9) -0.0150(9) -0.0017(9)
C47 0.0372(11) 0.0492(13) 0.0425(12) -0.0251(10) -0.0067(9) -0.0065(9)
O47 0.0363(9) 0.0612(11) 0.0647(11) -0.0306(9) 0.0014(8) -0.0087(8)
N48 0.0354(10) 0.0434(10) 0.0470(10) -0.0144(8) -0.0041(8) -0.0092(8)
C49 0.0499(14) 0.0473(14) 0.0532(14) -0.0162(11) 0.0044(11) -0.0136(11)
C50 0.0508(13) 0.0405(12) 0.0421(12) -0.0118(10) 0.0013(10) -0.0152(10)
C51 0.0515(14) 0.0474(13) 0.0507(14) -0.0171(11) -0.0084(11) -0.0128(11)
C52 0.0607(15) 0.0479(14) 0.0515(14) -0.0216(11) -0.0114(12) -0.0096(11)
C53 0.0656(16) 0.0428(13) 0.0428(13) -0.0099(10) -0.0129(12) -0.0061(11)
C54 0.0705(17) 0.0556(15) 0.0430(13) -0.0175(11) -0.0158(12) -0.0100(13)
C55 0.0637(16) 0.0507(14) 0.0417(12) -0.0187(11) -0.0015(11) -0.0191(12)
O56 0.0764(13) 0.0525(11) 0.0613(11) -0.0190(9) -0.0297(10) 0.0069(9)
C57 0.079(2) 0.077(2) 0.0606(18) -0.0174(16) -0.0312(16) 0.0047(17)
C58 0.082(2) 0.0579(19) 0.093(3) -0.0046(18) -0.036(2) 0.0073(16)
O59 0.0768(15) 0.0658(14) 0.106(2) -0.0367(13) -0.0159(14) -0.0050(12)
C60 0.076(2) 0.066(2) 0.097(3) -0.0279(18) -0.0313(19) -0.0058(16)
C61 0.0554(16) 0.0511(16) 0.101(2) -0.0260(16) -0.0350(16) 0.0016(13)
O62 0.0630(12) 0.0594(12) 0.0916(16) -0.0309(11) -0.0308(11) -0.0012(9)
C63 0.0713(19) 0.0609(18) 0.087(2) -0.0373(17) -0.0251(17) 0.0030(15)
C64 0.0675(18) 0.0609(17) 0.081(2) -0.0416(16) -0.0288(16) 0.0022(14)
O65 0.0547(10) 0.0533(10) 0.0699(12) -0.0331(9) -0.0263(9) 0.0035(8)
C66 0.0399(12) 0.0493(13) 0.0535(13) -0.0241(11) -0.0121(10) -0.0045(10)
C67 0.0535(14) 0.0590(16) 0.0596(15) -0.0306(13) -0.0183(12) -0.0060(12)
C68 0.0519(14) 0.0613(16) 0.0519(14) -0.0211(12) -0.0181(12) -0.0092(12)
C69 0.0370(11) 0.0472(13) 0.0508(13) -0.0137(10) -0.0062(10) -0.0122(10)
C70 0.0409(12) 0.0520(14) 0.0544(14) -0.0258(11) -0.0072(10) -0.0108(10)
C71 0.0415(12) 0.0564(14) 0.0529(14) -0.0263(12) -0.0135(10) -0.0079(10)
C72 0.0444(13) 0.0464(13) 0.0544(14) -0.0091(11) -0.0068(11) -0.0128(10)
N73 0.0421(10) 0.0395(10) 0.0489(11) -0.0081(9) -0.0069(8) -0.0072(8)
C74 0.0479(12) 0.0352(11) 0.0419(12) -0.0134(9) -0.0138(10) -0.0064(9)
O74 0.0580(10) 0.0363(9) 0.0594(10) -0.0070(8) -0.0127(8) -0.0122(7)
C81 0.0623(18) 0.078(2) 0.092(2) -0.0381(19) -0.0030(17) -0.0151(16)
Cl81 0.0905(6) 0.0587(5) 0.1343(9) -0.0252(5) -0.0148(6) -0.0083(4)
C82 0.0671(18) 0.074(2) 0.0633(18) -0.0256(15) -0.0059(15) -0.0140(15)
Cl82 0.0799(5) 0.0594(4) 0.0821(5) -0.0128(4) -0.0199(4) -0.0115(4)

loop_
_atom_type_symbol
_atom_type_description
_atom_type_scat_dispersion_real
_atom_type_scat_dispersion_imag
_atom_type_scat_source
C C 0.0181 0.0091 'International Tables Vol C Tables 4.2.6.8 and 6.1.1.4'
H H 0.0000 0.0000 'International Tables Vol C Tables 4.2.6.8 and 6.1.1.4'
Cl Cl 0.3639 0.7018 'International Tables Vol C Tables 4.2.6.8 and 6.1.1.4'
N N 0.0311 0.0180 'International Tables Vol C Tables 4.2.6.8 and 6.1.1.4'
O O 0.0492 0.0322 'International Tables Vol C Tables 4.2.6.8 and 6.1.1.4'

loop_
_geom_angle_atom_site_label_1
_geom_angle_atom_site_label_2
_geom_angle_atom_site_label_3
_geom_angle
C6 C1 C2 120.3(2)
C3 C2 C1 118.6(3)
C3 C2 C7 119.4(2)
C1 C2 C7 122.0(2)
C4 C3 C2 120.8(3)
C3 C4 C5 120.1(3)
C6 C5 C4 120.0(3)
C5 C6 C1 120.0(2)
C5 C6 C34 118.1(2)
C1 C6 C34 121.8(2)
O7 C7 N8 122.8(3)
O7 C7 C2 120.9(3)
N8 C7 C2 116.3(2)
C7 N8 C9 122.2(2)
N8 C9 C10' 108.1(9)
N8 C9 C10 114.1(2)
C11 C10 C15 120.0
C11 C10 C9 120.0(2)
C15 C10 C9 119.9(2)
C12 C11 C10 120.0
C11 C12 C13 120.0
O16 C13 C14 124.7(2)
O16 C13 C12 115.3(2)
C14 C13 C12 120.0
C15 C14 C13 120.0
C14 C15 C10 120.0
C13 O16 C17 117.4(2)
O16 C17 C18 107.1(5)
O19 C18 C17 111.8(5)
C11' C10' C15' 120.0
C11' C10' C9 121.9(11)
C15' C10' C9 118.1(11)
C10' C11' C12' 120.0
C11' C12' C13' 120.0
O16' C13' C14' 116.7(11)
O16' C13' C12' 123.2(11)
C14' C13' C12' 120.0
C15' C14' C13' 120.0
C14' C15' C10' 120.0
C13' O16' C17' 118.2(13)
O16' C17' C18' 107(3)
O19 C18' C17' 114(2)
C18' O19 C20 116(3)
C20 O19 C18 112.4(5)
O19 C20 C21 110.7(2)
O22 C21 C20 110.3(2)
C21 O22 C23 110.6(2)
O22 C23 C24 108.2(2)
O25 C24 C23 108.7(2)
C26 O25 C24 117.7(2)
O25 C26 C31 115.1(2)
O25 C26 C27 125.2(2)
C31 C26 C27 119.7(2)
C26 C27 C28 119.5(2)
C29 C28 C27 121.2(2)
C28 C29 C30 118.2(2)
C28 C29 C32 121.2(2)
C30 C29 C32 120.5(3)
C31 C30 C29 120.9(2)
C30 C31 C26 120.4(2)
N33 C32 C29 110.75(19)
C34 N33 C32 120.75(19)
O34 C34 N33 122.4(2)
O34 C34 C6 120.8(2)
N33 C34 C6 116.8(2)
C42 C41 C46 120.5(2)
C43 C42 C41 118.8(2)
C43 C42 C47 116.6(2)
C41 C42 C47 124.6(2)
C44 C43 C42 121.0(2)
C43 C44 C45 120.3(2)
C44 C45 C46 120.0(3)
C45 C46 C41 119.5(2)
C45 C46 C74 116.5(2)
C41 C46 C74 124.0(2)
O47 C47 N48 120.8(2)
O47 C47 C42 119.8(2)
N48 C47 C42 119.5(2)
C47 N48 C49 118.75(19)
N48 C49 C50 112.3(2)
C55 C50 C51 118.0(2)
C55 C50 C49 121.2(2)
C51 C50 C49 120.8(2)
C52 C51 C50 120.8(2)
C51 C52 C53 120.6(2)
O56 C53 C54 124.8(2)
O56 C53 C52 116.1(2)
C54 C53 C52 119.0(3)
C55 C54 C53 119.5(2)
C54 C55 C50 122.0(2)
C53 O56 C57 117.2(2)
O56 C57 C58 106.0(3)
O59 C58 C57 113.2(3)
C58 O59 C60 115.1(3)
O59 C60 C61 107.6(3)
O62 C61 C60 107.7(2)
C63 O62 C61 114.6(2)
O62 C63 C64 114.3(3)
O65 C64 C63 107.8(2)
C66 O65 C64 117.71(19)
O65 C66 C67 124.2(2)
O65 C66 C71 115.6(2)
C67 C66 C71 120.1(2)
C66 C67 C68 119.1(2)
C67 C68 C69 121.8(2)
C68 C69 C70 117.9(2)
C68 C69 C72 121.5(2)
C70 C69 C72 120.5(2)
C71 C70 C69 120.9(2)
C70 C71 C66 120.2(2)
N73 C72 C69 110.8(2)
C74 N73 C72 120.42(19)
O74 C74 N73 120.9(2)
O74 C74 C46 121.1(2)
N73 C74 C46 118.0(2)
C82 C81 Cl81 109.8(3)
C81 C82 Cl82 108.8(2)

loop_
_geom_bond_atom_site_label_1
_geom_bond_atom_site_label_2
_geom_bond_distance
C1 C6 1.387(3)
C1 C2 1.403(3)
C2 C3 1.396(4)
C2 C7 1.491(4)
C3 C4 1.379(5)
C4 C5 1.388(4)
C5 C6 1.386(3)
C6 C34 1.499(3)
C7 O7 1.232(3)
C7 N8 1.346(4)
N8 C9 1.452(4)
C9 C10' 1.481(8)
C9 C10 1.526(3)
C10 C11 1.3900
C10 C15 1.3900
C11 C12 1.3900
C12 C13 1.3900
C13 O16 1.376(3)
C13 C14 1.3900
C14 C15 1.3900
O16 C17 1.419(4)
C17 C18 1.499(7)
C18 O19 1.420(4)
C10' C11' 1.3900
C10' C15' 1.3900
C11' C12' 1.3900
C12' C13' 1.3900
C13' O16' 1.384(12)
C13' C14' 1.3900
C14' C15' 1.3900
O16' C17' 1.406(15)
C17' C18' 1.50(2)
C18' O19 1.415(18)
O19 C20 1.416(3)
C20 C21 1.471(4)
C21 O22 1.414(3)
O22 C23 1.420(3)
C23 C24 1.501(4)
C24 O25 1.428(3)
O25 C26 1.368(3)
C26 C31 1.382(4)
C26 C27 1.388(4)
C27 C28 1.391(4)
C28 C29 1.385(4)
C29 C30 1.397(4)
C29 C32 1.499(3)
C30 C31 1.376(3)
C32 N33 1.470(3)
N33 C34 1.338(3)
C34 O34 1.234(3)
C41 C42 1.397(3)
C41 C46 1.398(3)
C42 C43 1.397(3)
C42 C47 1.499(3)
C43 C44 1.372(4)
C44 C45 1.391(4)
C45 C46 1.393(3)
C46 C74 1.503(3)
C47 O47 1.237(3)
C47 N48 1.344(3)
N48 C49 1.469(3)
C49 C50 1.500(4)
C50 C55 1.386(4)
C50 C51 1.397(3)
C51 C52 1.378(4)
C52 C53 1.398(4)
C53 O56 1.361(3)
C53 C54 1.394(4)
C54 C55 1.384(4)
O56 C57 1.447(4)
C57 C58 1.517(5)
C58 O59 1.401(5)
O59 C60 1.426(4)
C60 C61 1.485(5)
C61 O62 1.420(4)
O62 C63 1.407(4)
C63 C64 1.499(4)
C64 O65 1.428(3)
O65 C66 1.371(3)
C66 C67 1.381(3)
C66 C71 1.386(3)
C67 C68 1.386(4)
C68 C69 1.387(4)
C69 C70 1.395(3)
C69 C72 1.504(3)
C70 C71 1.373(4)
C72 N73 1.459(3)
N73 C74 1.354(3)
C74 O74 1.232(3)
C81 C82 1.468(5)
C81 Cl81 1.778(4)
C82 Cl82 1.800(3)

loop_
_geom_hbond_atom_site_label_D
_geom_hbond_atom_site_label_H
_geom_hbond_atom_site_label_A
_geom_hbond_distance_DH
_geom_hbond_distance_HA
_geom_hbond_distance_DA
_geom_hbond_angle_DHA
_geom_hbond_site_symmetry_A
_geom_hbond_publ_flag
N8 H8 O34 0.9000(1) 2.093(3) 2.985(3) 171.2(5) 2_756 yes
N33 H33 O74 0.9000(1) 2.428(5) 3.311(2) 167.1(18) . yes
N48 H48 O19 0.9000(1) 2.091(6) 2.970(2) 165(2) . yes
N73 H73 O22 0.9000(1) 2.550(5) 3.406(3) 159.1(10) . yes

loop_
_geom_torsion_atom_site_label_1
_geom_torsion_atom_site_label_2
_geom_torsion_atom_site_label_3
_geom_torsion_atom_site_label_4
_geom_torsion
C6 C1 C2 C3 3.1(3)
C6 C1 C2 C7 -177.9(2)
C1 C2 C3 C4 -2.6(4)
C7 C2 C3 C4 178.3(2)
C2 C3 C4 C5 -0.2(4)
C3 C4 C5 C6 2.6(4)
C4 C5 C6 C1 -2.2(4)
C4 C5 C6 C34 178.8(2)
C2 C1 C6 C5 -0.7(3)
C2 C1 C6 C34 178.3(2)
C3 C2 C7 O7 28.6(4)
C1 C2 C7 O7 -150.4(2)
C3 C2 C7 N8 -150.2(2)
C1 C2 C7 N8 30.8(3)
O7 C7 N8 C9 7.5(4)
C2 C7 N8 C9 -173.8(2)
C7 N8 C9 C10' 92.3(9)
C7 N8 C9 C10 99.1(3)
N8 C9 C10 C11 120.2(2)
N8 C9 C10 C15 -57.0(3)
C15 C10 C11 C12 0.0
C9 C10 C11 C12 -177.2(3)
C10 C11 C12 C13 0.0
C11 C12 C13 O16 177.2(2)
C11 C12 C13 C14 0.0
O16 C13 C14 C15 -176.9(2)
C12 C13 C14 C15 0.0
C13 C14 C15 C10 0.0
C11 C10 C15 C14 0.0
C9 C10 C15 C14 177.2(3)
C14 C13 O16 C17 -12.1(3)
C12 C13 O16 C17 170.9(2)
C13 O16 C17 C18 178.5(3)
O16 C17 C18 O19 -84.8(8)
N8 C9 C10' C11' 131.6(11)
N8 C9 C10' C15' -49.0(12)
C15' C10' C11' C12' 0.0
C9 C10' C11' C12' 179(2)
C10' C11' C12' C13' 0.0
C11' C12' C13' O16' 176.3(15)
C11' C12' C13' C14' 0.0
O16' C13' C14' C15' -176.6(14)
C12' C13' C14' C15' 0.0
C13' C14' C15' C10' 0.0
C11' C10' C15' C14' 0.0
C9 C10' C15' C14' -179.4(19)
C14' C13' O16' C17' -179.4(13)
C12' C13' O16' C17' 4.2(19)
C13' O16' C17' C18' -177.7(15)
O16' C17' C18' O19 84(5)
C17' C18' O19 C20 -137(4)
C17 C18 O19 C20 -97.4(7)
C18' O19 C20 C21 -174(2)
C18 O19 C20 C21 -173.7(4)
O19 C20 C21 O22 -62.3(3)
C20 C21 O22 C23 -179.6(2)
C21 O22 C23 C24 -173.7(2)
O22 C23 C24 O25 -73.6(3)
C23 C24 O25 C26 153.6(2)
C24 O25 C26 C31 -176.8(2)
C24 O25 C26 C27 3.0(3)
O25 C26 C27 C28 -175.4(2)
C31 C26 C27 C28 4.3(4)
C26 C27 C28 C29 -1.9(4)
C27 C28 C29 C30 -1.1(4)
C27 C28 C29 C32 177.5(2)
C28 C29 C30 C31 1.7(3)
C32 C29 C30 C31 -176.8(2)
C29 C30 C31 C26 0.7(3)
O25 C26 C31 C30 176.1(2)
C27 C26 C31 C30 -3.7(3)
C28 C29 C32 N33 -110.3(3)
C30 C29 C32 N33 68.3(3)
C29 C32 N33 C34 -164.6(2)
C32 N33 C34 O34 0.1(4)
C32 N33 C34 C6 -179.9(2)
C5 C6 C34 O34 33.4(3)
C1 C6 C34 O34 -145.7(2)
C5 C6 C34 N33 -146.7(2)
C1 C6 C34 N33 34.2(3)
C46 C41 C42 C43 1.0(3)
C46 C41 C42 C47 -178.91(19)
C41 C42 C43 C44 -0.6(4)
C47 C42 C43 C44 179.4(2)
C42 C43 C44 C45 -0.1(4)
C43 C44 C45 C46 0.3(4)
C44 C45 C46 C41 0.2(4)
C44 C45 C46 C74 178.1(2)
C42 C41 C46 C45 -0.8(3)
C42 C41 C46 C74 -178.6(2)
C43 C42 C47 O47 -15.8(3)
C41 C42 C47 O47 164.2(2)
C43 C42 C47 N48 165.8(2)
C41 C42 C47 N48 -14.3(3)
O47 C47 N48 C49 3.0(3)
C42 C47 N48 C49 -178.5(2)
C47 N48 C49 C50 -170.8(2)
N48 C49 C50 C55 -84.7(3)
N48 C49 C50 C51 95.8(3)
C55 C50 C51 C52 0.2(4)
C49 C50 C51 C52 179.7(2)
C50 C51 C52 C53 1.2(4)
C51 C52 C53 O56 178.2(3)
C51 C52 C53 C54 -2.1(4)
O56 C53 C54 C55 -178.8(3)
C52 C53 C54 C55 1.4(4)
C53 C54 C55 C50 0.0(4)
C51 C50 C55 C54 -0.8(4)
C49 C50 C55 C54 179.6(2)
C54 C53 O56 C57 7.9(4)
C52 C53 O56 C57 -172.3(3)
C53 O56 C57 C58 173.4(3)
O56 C57 C58 O59 -68.4(4)
C57 C58 O59 C60 -82.2(4)
C58 O59 C60 C61 150.7(3)
O59 C60 C61 O62 166.3(2)
C60 C61 O62 C63 -168.0(3)
C61 O62 C63 C64 -58.9(3)
O62 C63 C64 O65 -56.1(4)
C63 C64 O65 C66 -179.2(3)
C64 O65 C66 C67 1.4(4)
C64 O65 C66 C71 -179.3(3)
O65 C66 C67 C68 179.7(3)
C71 C66 C67 C68 0.4(4)
C66 C67 C68 C69 -0.5(4)
C67 C68 C69 C70 0.3(4)
C67 C68 C69 C72 177.2(3)
C68 C69 C70 C71 0.1(4)
C72 C69 C70 C71 -176.9(2)
C69 C70 C71 C66 -0.3(4)
O65 C66 C71 C70 -179.4(2)
C67 C66 C71 C70 0.0(4)
C68 C69 C72 N73 -89.1(3)
C70 C69 C72 N73 87.8(3)
C69 C72 N73 C74 -178.5(2)
C72 N73 C74 O74 -0.9(3)
C72 N73 C74 C46 177.4(2)
C45 C46 C74 O74 3.5(3)
C41 C46 C74 O74 -178.7(2)
C45 C46 C74 N73 -174.8(2)
C41 C46 C74 N73 3.0(3)
Cl81 C81 C82 Cl82 -175.99(17)
